data_1557220
loop_
_publ_author_name
'MIKURIYA, Masahiro'
'TANIGUCHI, Kazuki'
'KOYAMA, Yoshiki'
'WATANABE, Hiroaki'
'YOSHIOKA, Daisuke'
'MITSUHASHI, Ryoji'
'ASATO, Eiji'

_publ_section_title
;
 Crystal Structure of S&lt;sub&gt;8&lt;/sub&gt; Molecule from Thiourea
;
_journal_issue 0
_journal_name_full 'X-ray Structure Analysis Online'
_journal_page_first 1
_journal_page_last 2
_journal_paper_doi 10.2116/xraystruct.36.1
_journal_volume 36
_journal_year 2020
_chemical_formula_moiety S8
_chemical_formula_sum S8
_chemical_formula_weight 256.48
_space_group_crystal_system orthorhombic
_space_group_IT_number 70
_space_group_name_Hall '-F 2uv 2vw'
_space_group_name_H-M_alt 'F d d d :2'
_audit_creation_method SHELXL-2018/3
_cell_angle_alpha 90
_cell_angle_beta 90
_cell_angle_gamma 90
_cell_formula_units_Z 16
_cell_length_a 10.3310(8)
_cell_length_b 12.6786(10)
_cell_length_c 24.3519(19)
_cell_measurement_reflns_used 1864
_cell_measurement_temperature 90(2)
_cell_measurement_theta_max 28.483
_cell_measurement_theta_min 2.677
_cell_volume 3189.7(4)
_computing_cell_refinement 'Bruker SAINT'
_computing_data_collection 'Bruker APEX'
_computing_data_reduction 'Bruker SAINT'
_computing_molecular_graphics 'shelXle  '
_computing_publication_material 'SHELXL-2018/3 (Sheldrick, 2018)'
_computing_structure_refinement 'SHELXL-2018/3 (Sheldrick, 2018)'
_computing_structure_solution 'SHELXT 2014/5 (Sheldrick, 2014)'
_diffrn_ambient_temperature 90(2)
_diffrn_measured_fraction_theta_full 0.999
_diffrn_measured_fraction_theta_max 0.981
_diffrn_measurement_device_type 'Bruker APEX CCD'
_diffrn_measurement_method '\f and \w scans'
_diffrn_radiation_type MoK\a
_diffrn_radiation_wavelength 0.71073
_diffrn_reflns_av_unetI/netI 0.0209
_diffrn_reflns_Laue_measured_fraction_full 0.999
_diffrn_reflns_Laue_measured_fraction_max 0.981
_diffrn_reflns_limit_h_max 13
_diffrn_reflns_limit_h_min -13
_diffrn_reflns_limit_k_max 16
_diffrn_reflns_limit_k_min 0
_diffrn_reflns_limit_l_max 32
_diffrn_reflns_limit_l_min 0
_diffrn_reflns_number 1864
_diffrn_reflns_point_group_measured_fraction_full 0.999
_diffrn_reflns_point_group_measured_fraction_max 0.981
_diffrn_reflns_theta_full 25.242
_diffrn_reflns_theta_max 28.483
_diffrn_reflns_theta_min 2.677
_exptl_absorpt_coefficient_mu 2.135
_exptl_absorpt_correction_T_max 0.675
_exptl_absorpt_correction_T_min 0.567
_exptl_absorpt_correction_type multi-scan
_exptl_absorpt_process_details SADABS
_exptl_crystal_colour pale-yellow
_exptl_crystal_density_diffrn 2.136
_exptl_crystal_description polyhedron
_exptl_crystal_F_000 2048
_exptl_crystal_size_max 0.300
_exptl_crystal_size_mid 0.240
_exptl_crystal_size_min 0.200
_refine_diff_density_max 0.327
_refine_diff_density_min -0.286
_refine_diff_density_rms 0.075
_refine_ls_extinction_method none
_refine_ls_goodness_of_fit_ref 1.057
_refine_ls_hydrogen_treatment undef
_refine_ls_matrix_type full
_refine_ls_number_parameters 38
_refine_ls_number_reflns 1864
_refine_ls_number_restraints 0
_refine_ls_restrained_S_all 1.057
_refine_ls_R_factor_all 0.0261
_refine_ls_R_factor_gt 0.0220
_refine_ls_shift/su_max 0.001
_refine_ls_shift/su_mean 0.000
_refine_ls_structure_factor_coef Fsqd
_refine_ls_weighting_details 'w=1/[\s^2^(Fo^2^)+(0.0337P)^2^+1.1306P] where P=(Fo^2^+2Fc^2^)/3'
_refine_ls_weighting_scheme calc
_refine_ls_wR_factor_gt 0.0563
_refine_ls_wR_factor_ref 0.0570
_reflns_Friedel_coverage 0.000
_reflns_number_gt 1639
_reflns_number_total 1864
_reflns_threshold_expression 'I > 2\s(I)'
_cod_data_source_file 36_1_1.txt
_cod_data_source_block twin4
_cod_depositor_comments
;
The following automatic conversions were performed:

data item '_exptl_absorpt_correction_type' value 'Multi-Scan' was
changed to 'multi-scan' in accordance with the
/home/data/users/saulius/crontab/automatic-downloads/current/J-STAGE/lib/dictionaries/cif_core.dic
dictionary named 'cif_core.dic' version 2.4.2 last updated on
2011-04-26.

Automatic conversion script
Id: cif_fix_values 7556 2019-12-06 15:28:31Z antanas 

 Adding full bibliography for 1557220.cif.
;
_cod_original_sg_symbol_H-M 'F d d d'
_cod_database_code 1557220
_shelx_shelxl_version_number 2018/3
_shelx_space_group_comment
;
The symmetry employed for this shelxl refinement is uniquely defined
by the following loop, which should always be used as a source of
symmetry information in preference to the above space-group names.
They are only intended as comments.
;
_shelx_estimated_absorpt_t_min 0.567
_shelx_estimated_absorpt_t_max 0.675

loop_
_space_group_symop_operation_xyz
'x, y, z'
'-x+1/4, -y+1/4, z'
'x, -y+1/4, -z+1/4'
'-x+1/4, y, -z+1/4'
'x, y+1/2, z+1/2'
'-x+1/4, -y+3/4, z+1/2'
'x, -y+3/4, -z+3/4'
'-x+1/4, y+1/2, -z+3/4'
'x+1/2, y, z+1/2'
'-x+3/4, -y+1/4, z+1/2'
'x+1/2, -y+1/4, -z+3/4'
'-x+3/4, y, -z+3/4'
'x+1/2, y+1/2, z'
'-x+3/4, -y+3/4, z'
'x+1/2, -y+3/4, -z+1/4'
'-x+3/4, y+1/2, -z+1/4'
'-x, -y, -z'
'x-1/4, y-1/4, -z'
'-x, y-1/4, z-1/4'
'x-1/4, -y, z-1/4'
'-x, -y+1/2, -z+1/2'
'x-1/4, y+1/4, -z+1/2'
'-x, y+1/4, z+1/4'
'x-1/4, -y+1/2, z+1/4'
'-x+1/2, -y, -z+1/2'
'x+1/4, y-1/4, -z+1/2'
'-x+1/2, y-1/4, z+1/4'
'x+1/4, -y, z+1/4'
'-x+1/2, -y+1/2, -z'
'x+1/4, y+1/4, -z'
'-x+1/2, y+1/4, z-1/4'
'x+1/4, -y+1/2, z-1/4'

loop_
_atom_site_label
_atom_site_type_symbol
_atom_site_fract_x
_atom_site_fract_y
_atom_site_fract_z
_atom_site_U_iso_or_equiv
_atom_site_adp_type
_atom_site_occupancy
_atom_site_site_symmetry_order
_atom_site_calc_flag
S1 S 0.71511(4) 0.65906(4) 0.37978(2) 0.01409(13) Uani 1 1 d
S2 S 0.71561(4) 0.78341(3) 0.32582(2) 0.01502(13) Uani 1 1 d
S3 S 0.79468(4) 0.73199(4) 0.25327(2) 0.01462(13) Uani 1 1 d
S4 S 0.64412(4) 0.70427(4) 0.20007(2) 0.01469(13) Uani 1 1 d

loop_
_atom_site_aniso_label
_atom_site_aniso_U_11
_atom_site_aniso_U_22
_atom_site_aniso_U_33
_atom_site_aniso_U_23
_atom_site_aniso_U_13
_atom_site_aniso_U_12
S1 0.0116(2) 0.0186(3) 0.0121(2) 0.00135(17) -0.00165(16) -0.00018(16)
S2 0.0195(3) 0.0120(2) 0.0135(2) -0.00236(17) -0.00036(17) -0.00067(16)
S3 0.0148(2) 0.0158(2) 0.0132(2) -0.00011(17) 0.00149(16) -0.00289(16)
S4 0.0198(2) 0.0126(2) 0.0117(2) 0.00187(17) -0.00180(16) -0.00158(16)

loop_
_atom_type_symbol
_atom_type_description
_atom_type_scat_dispersion_real
_atom_type_scat_dispersion_imag
_atom_type_scat_source
S S 0.1246 0.1234 'International Tables Vol C Tables 4.2.6.8 and 6.1.1.4'

loop_
_geom_angle_atom_site_label_1
_geom_angle_atom_site_label_2
_geom_angle_atom_site_label_3
_geom_angle
_geom_angle_site_symmetry_1
S1 S1 S2 109.00(3) 2_665
S1 S2 S3 107.94(3) .
S2 S3 S4 107.20(3) .
S4 S4 S3 108.29(3) 2_665

loop_
_geom_bond_atom_site_label_1
_geom_bond_atom_site_label_2
_geom_bond_distance
_geom_bond_site_symmetry_2
S1 S1 2.0524(9) 2_665
S1 S2 2.0525(7) .
S2 S3 2.0526(6) .
S3 S4 2.0546(6) .
S4 S4 2.0485(9) 2_665
